data_7235848
loop_
_publ_author_name
'Gong, Kaining'
'Wang, Weijie'
'Yan, Jinshuang'
'Han, Zhangang'

_publ_section_title
;
 Highly reduced molybdophosphate as a noble-metal-free catalyst for the
 reduction of chromium using formic acid as a reducing agent
;
_journal_issue 11
_journal_name_full 'Journal of Materials Chemistry A'
_journal_page_first 6019
_journal_paper_doi 10.1039/C4TA06830K
_journal_volume 3
_journal_year 2015
_chemical_formula_sum 'C78 H165 Co6 Mo24 N12 O152 P18'
_chemical_formula_weight 6916.82
_space_group_IT_number 62
_space_group_name_Hall '-P 2ac 2n'
_space_group_name_H-M_alt 'P n m a'
_symmetry_cell_setting orthorhombic
_symmetry_space_group_name_H-M 'P n m a'
_atom_sites_solution_hydrogens geom
_atom_sites_solution_primary direct
_atom_sites_solution_secondary difmap
_audit_creation_method SHELXL-97
_audit_update_record
;
2014-12-05 deposited with the CCDC.
2015-02-16 downloaded from the CCDC.
;
_cell_angle_alpha 90.00
_cell_angle_beta 90.00
_cell_angle_gamma 90.00
_cell_formula_units_Z 2
_cell_length_a 29.209(11)
_cell_length_b 23.399(9)
_cell_length_c 15.388(6)
_cell_measurement_reflns_used 9973
_cell_measurement_temperature 296(2)
_cell_measurement_theta_max 28.16
_cell_measurement_theta_min 2.30
_cell_volume 10517(7)
_computing_cell_refinement 'Bruker SMART'
_computing_data_collection 'Bruker SMART'
_computing_data_reduction 'Bruker SAINT'
_computing_molecular_graphics 'Bruker SHELXTL'
_computing_publication_material 'Bruker SHELXTL'
_computing_structure_refinement 'Bruker SHELXTL'
_computing_structure_solution 'Bruker SHELXTL'
_diffrn_ambient_temperature 296(2)
_diffrn_measured_fraction_theta_full 0.997
_diffrn_measured_fraction_theta_max 0.997
_diffrn_measurement_device_type 'CCD area detector'
_diffrn_measurement_method 'phi and omega scans'
_diffrn_radiation_monochromator graphite
_diffrn_radiation_source 'fine-focus sealed tube'
_diffrn_radiation_type MoK\a
_diffrn_radiation_wavelength 0.71073
_diffrn_reflns_av_R_equivalents 0.0327
_diffrn_reflns_av_sigmaI/netI 0.0244
_diffrn_reflns_limit_h_max 33
_diffrn_reflns_limit_h_min -34
_diffrn_reflns_limit_k_max 27
_diffrn_reflns_limit_k_min -27
_diffrn_reflns_limit_l_max 13
_diffrn_reflns_limit_l_min -18
_diffrn_reflns_number 46445
_diffrn_reflns_theta_full 25.01
_diffrn_reflns_theta_max 25.01
_diffrn_reflns_theta_min 1.73
_exptl_absorpt_coefficient_mu 2.084
_exptl_absorpt_correction_T_max 0.702
_exptl_absorpt_correction_T_min 0.652
_exptl_absorpt_correction_type empirical
_exptl_absorpt_process_details sadabs
_exptl_crystal_colour red
_exptl_crystal_density_diffrn 2.184
_exptl_crystal_density_meas ?
_exptl_crystal_density_method 'not measured'
_exptl_crystal_description block
_exptl_crystal_F_000 6746
_exptl_crystal_size_max 0.21
_exptl_crystal_size_mid 0.19
_exptl_crystal_size_min 0.17
_refine_diff_density_max 1.099
_refine_diff_density_min -2.000
_refine_diff_density_rms 0.152
_refine_ls_extinction_method none
_refine_ls_goodness_of_fit_ref 1.055
_refine_ls_hydrogen_treatment mixed
_refine_ls_matrix_type full
_refine_ls_number_parameters 742
_refine_ls_number_reflns 9504
_refine_ls_number_restraints 0
_refine_ls_restrained_S_all 1.055
_refine_ls_R_factor_all 0.0394
_refine_ls_R_factor_gt 0.0344
_refine_ls_shift/su_max 0.001
_refine_ls_shift/su_mean 0.000
_refine_ls_structure_factor_coef Fsqd
_refine_ls_weighting_details 'calc w=1/[\s^2^(Fo^2^)+(0.0612P)^2^+56.1056P] where P=(Fo^2^+2Fc^2^)/3'
_refine_ls_weighting_scheme calc
_refine_ls_wR_factor_gt 0.1073
_refine_ls_wR_factor_ref 0.1125
_reflns_number_gt 8531
_reflns_number_total 9504
_reflns_threshold_expression >2sigma(I)
_cod_data_source_file c4ta06830k1.cif
_cod_data_source_block 41
_cod_depositor_comments
;
The following automatic conversions were performed:

data item '_symmetry_cell_setting' value 'Orthorhombic' was changed
to 'orthorhombic' in accordance with the
/home/saulius/struct/COD-crude-data/automatic-downloads/DataCite-retrospective/RSC/depositions/lib/dictionaries/cif_core.dic
dictionary named 'cif_core.dic' version 2.4.2 last updated on
2011-04-26.

data item '_exptl_crystal_density_meas' value 'none' was changed to
'?' -- the value is perceived as not measured.

Automatic conversion script
Id: cif_fix_values 6909 2019-04-08 15:41:33Z antanas 
;
_cod_original_sg_symbol_H-M 'Pnma '
_cod_database_code 7235848

loop_
_symmetry_equiv_pos_as_xyz
'x, y, z'
'-x+1/2, -y, z+1/2'
'-x, y+1/2, -z'
'x+1/2, -y+1/2, -z+1/2'
'-x, -y, -z'
'x-1/2, y, -z-1/2'
'x, -y-1/2, z'
'-x-1/2, y-1/2, z-1/2'

loop_
_atom_site_label
_atom_site_type_symbol
_atom_site_fract_x
_atom_site_fract_y
_atom_site_fract_z
_atom_site_U_iso_or_equiv
_atom_site_adp_type
_atom_site_occupancy
_atom_site_symmetry_multiplicity
_atom_site_calc_flag
_atom_site_refinement_flags
Mo1 Mo 0.194827(14) 0.378832(17) 0.62399(3) 0.01893(11) Uani 1 1 d .
Mo2 Mo 0.351519(14) 0.379942(18) 0.65349(3) 0.02069(12) Uani 1 1 d .
Mo3 Mo 0.178398(14) 0.324612(17) 0.76739(3) 0.01749(11) Uani 1 1 d .
Mo4 Mo 0.330233(14) 0.305540(18) 0.84784(3) 0.01906(11) Uani 1 1 d .
Mo5 Mo 0.216758(15) 0.305730(18) 0.43111(3) 0.02072(12) Uani 1 1 d .
Mo6 Mo 0.368413(14) 0.324767(19) 0.51062(3) 0.02119(12) Uani 1 1 d .
Co1 Co 0.27377(3) 0.2500 0.63902(6) 0.0177(2) Uani 1 2 d S
Co2 Co 0.50055(2) 0.31411(3) 0.75087(6) 0.02880(18) Uani 1 1 d .
P1 P 0.14304(6) 0.2500 0.58483(12) 0.0175(4) Uani 1 2 d S
P2 P 0.13976(5) 0.41246(6) 0.44024(10) 0.0304(3) Uani 1 1 d .
P3 P 0.09155(6) 0.2500 0.85153(12) 0.0203(4) Uani 1 2 d S
P4 P 0.45649(7) 0.2500 0.43573(15) 0.0328(5) Uani 1 2 d S
P5 P 0.40255(6) 0.2500 0.69381(11) 0.0158(3) Uani 1 2 d S
P6 P 0.41364(4) 0.39956(6) 0.82849(10) 0.0244(3) Uani 1 1 d .
P7 P 0.06376(14) 0.2500 0.3232(3) 0.0827(11) Uani 1 2 d S
O1 O 0.29679(15) 0.2500 0.7740(3) 0.0187(10) Uani 1 2 d S
O2 O 0.31736(11) 0.31736(14) 0.5948(2) 0.0198(7) Uani 1 1 d .
O3 O 0.24973(15) 0.2500 0.5052(3) 0.0181(10) Uani 1 2 d S
O4 O 0.23949(12) 0.36826(15) 0.5184(2) 0.0222(7) Uani 1 1 d .
O5 O 0.22936(11) 0.31693(14) 0.6824(2) 0.0189(7) Uani 1 1 d .
O6 O 0.37265(17) 0.2500 0.8960(3) 0.0245(11) Uani 1 2 d S
O7 O 0.13968(12) 0.37027(15) 0.6919(2) 0.0239(8) Uani 1 1 d .
O8 O 0.19980(13) 0.37175(16) 0.8391(3) 0.0286(8) Uani 1 1 d .
O9 O 0.17472(17) 0.2500 0.3820(3) 0.0270(12) Uani 1 2 d S
O10 O 0.15001(16) 0.2500 0.6845(3) 0.0189(10) Uani 1 2 d S
O11 O 0.30673(11) 0.36768(15) 0.7596(2) 0.0221(7) Uani 1 1 d .
H11C H 0.2818 0.3566 0.7285 0.10(4) Uiso 1 1 d R
O12 O 0.20430(16) 0.2500 0.8237(3) 0.0197(10) Uani 1 2 d S
H12C H 0.2334 0.2500 0.8065 0.03(2) Uiso 1 2 d SR
O13 O 0.39631(15) 0.2500 0.5938(3) 0.0193(10) Uani 1 2 d S
O14 O 0.16742(12) 0.30371(14) 0.5470(2) 0.0209(7) Uani 1 1 d .
O15 O 0.09291(17) 0.2500 0.5611(4) 0.0311(13) Uani 1 2 d S
O16 O 0.37733(12) 0.36689(16) 0.8821(2) 0.0278(8) Uani 1 1 d .
O17 O 0.22008(13) 0.43824(16) 0.6637(3) 0.0289(8) Uani 1 1 d .
O18 O 0.37823(11) 0.30346(13) 0.7299(2) 0.0189(7) Uani 1 1 d .
O19 O 0.39255(13) 0.42037(16) 0.7425(3) 0.0302(9) Uani 1 1 d .
O20 O 0.54698(17) 0.2500 0.6983(4) 0.0269(11) Uani 1 2 d S
O21 O 0.15420(13) 0.42303(16) 0.5354(3) 0.0302(9) Uani 1 1 d .
O22 O 0.40679(12) 0.37147(15) 0.5854(2) 0.0253(8) Uani 1 1 d .
O23 O 0.17039(13) 0.36848(16) 0.3954(3) 0.0298(9) Uani 1 1 d .
O24 O 0.34289(16) 0.2500 0.4542(3) 0.0231(11) Uani 1 2 d S
H24C H 0.3131 0.2500 0.4621 0.03(2) Uiso 1 2 d SR
O25 O 0.11942(12) 0.30435(15) 0.8338(2) 0.0250(8) Uani 1 1 d .
O26 O 0.34715(14) 0.37129(18) 0.4381(3) 0.0340(9) Uani 1 1 d .
O27 O 0.45250(16) 0.2500 0.7202(3) 0.0221(11) Uani 1 2 d S
O28 O 0.32569(14) 0.43868(16) 0.6138(3) 0.0345(9) Uani 1 1 d .
O29 O 0.29287(13) 0.31966(18) 0.9279(3) 0.0320(9) Uani 1 1 d .
O30 O 0.42750(13) 0.30435(17) 0.4451(3) 0.0319(9) Uani 1 1 d .
O31 O 0.42586(14) 0.45519(17) 0.8821(3) 0.0367(10) Uani 1 1 d .
H31C H 0.4035 0.4827 0.8987 0.07(3) Uiso 1 1 d R
O32 O 0.5111(2) 0.2500 0.8558(4) 0.0409(15) Uani 1 2 d S
H32D H 0.5424 0.2500 0.8810 0.09(4) Uiso 1 2 d SR
H32C H 0.4891 0.2500 0.8919 0.04(3) Uiso 1 2 d SR
O33 O 0.45743(13) 0.36736(18) 0.8182(3) 0.0391(10) Uani 1 1 d .
O34 O 0.25514(14) 0.31902(17) 0.3520(3) 0.0338(9) Uani 1 1 d .
O35 O 0.49368(14) 0.3472(2) 0.6242(3) 0.0490(12) Uani 1 1 d .
H35C H 0.4678 0.3615 0.6128 0.074 Uiso 1 1 d R
H35D H 0.5160 0.3553 0.5967 0.074 Uiso 1 1 d R
O36 O 0.4963(2) 0.2500 0.4984(6) 0.059(2) Uani 1 2 d S
O37 O 0.1388(2) 0.4681(2) 0.3927(3) 0.0618(15) Uani 1 1 d .
O38 O 0.09027(16) 0.3878(3) 0.4420(4) 0.076(2) Uani 1 1 d .
H38 H 0.0733 0.4103 0.4671 0.114 Uiso 1 1 calc R
O39 O 0.54941(15) 0.3698(2) 0.7920(5) 0.0724(19) Uani 1 1 d .
H39D H 0.5414 0.3950 0.8329 0.109 Uiso 1 1 d R
H39C H 0.5790 0.3620 0.8040 0.109 Uiso 1 1 d R
O40 O 0.4744(4) 0.2500 0.3419(6) 0.093(3) Uani 1 2 d S
H40 H 0.4900 0.2786 0.3338 0.139 Uiso 0.50 1 calc PR
O41 O 0.08080(18) 0.2500 0.9526(4) 0.0316(13) Uani 1 2 d S
H41 H 0.0660 0.2214 0.9650 0.047 Uiso 0.25 1 calc PR
O42 O 0.1094(4) 0.2500 0.2702(8) 0.150(8) Uani 0.80 2 d SP
H42 H 0.1294 0.2662 0.2982 0.224 Uiso 0.50 1 calc PR
O43 O 0.0655(4) 0.2132(5) 0.4153(8) 0.071(3) Uani 0.50 1 d P
O45 O 0.0561(6) 0.1900(6) 0.3332(12) 0.051(4) Uani 0.30 1 d P
O44 O 0.0281(5) 0.2155(7) 0.2682(11) 0.052(4) Uani 0.30 1 d P
C1 C 0.3549(4) 0.4210(3) 0.0601(5) 0.071(3) Uani 1 1 d .
H1 H 0.3562 0.4250 0.0000 0.086 Uiso 1 1 calc R
C2 C 0.3548(3) 0.3671(3) 0.0954(5) 0.060(2) Uani 1 1 d .
H2 H 0.3566 0.3353 0.0593 0.072 Uiso 1 1 calc R
C3 C 0.3523(3) 0.3600(3) 0.1834(5) 0.0486(17) Uani 1 1 d .
C4 C 0.3489(4) 0.4101(4) 0.2333(5) 0.088(4) Uani 1 1 d .
H4 H 0.3464 0.4073 0.2934 0.106 Uiso 1 1 calc R
C5 C 0.3491(4) 0.4628(4) 0.1952(6) 0.085(3) Uani 1 1 d .
H5 H 0.3465 0.4955 0.2294 0.102 Uiso 1 1 calc R
C6 C 0.3531(3) 0.3033(3) 0.2291(5) 0.055(2) Uani 1 1 d .
H6A H 0.3262 0.3011 0.2660 0.066 Uiso 1 1 calc R
H6B H 0.3796 0.3026 0.2669 0.066 Uiso 1 1 calc R
C7 C 0.3543(4) 0.2500 0.1735(7) 0.049(2) Uani 1 2 d S
H7A H 0.3282 0.2500 0.1344 0.058 Uiso 1 2 calc SR
H7B H 0.3819 0.2500 0.1386 0.058 Uiso 1 2 calc SR
C8 C 0.2680(3) 0.5457(3) 0.5863(5) 0.0468(16) Uani 1 1 d .
H8 H 0.2565 0.5142 0.5566 0.056 Uiso 1 1 calc R
C9 C 0.2778(2) 0.5950(3) 0.5425(5) 0.0457(16) Uani 1 1 d .
H9 H 0.2729 0.5969 0.4828 0.055 Uiso 1 1 calc R
C10 C 0.2950(2) 0.6421(3) 0.5862(4) 0.0397(15) Uani 1 1 d .
C11 C 0.3011(3) 0.6365(3) 0.6756(5) 0.061(2) Uani 1 1 d .
H11 H 0.3124 0.6674 0.7072 0.073 Uiso 1 1 calc R
C12 C 0.2911(4) 0.5873(3) 0.7176(5) 0.067(2) Uani 1 1 d .
H12 H 0.2953 0.5842 0.7773 0.081 Uiso 1 1 calc R
C13 C 0.3062(3) 0.6961(3) 0.5388(5) 0.0458(16) Uani 1 1 d .
H13A H 0.3386 0.6959 0.5251 0.055 Uiso 1 1 calc R
H13B H 0.2896 0.6963 0.4842 0.055 Uiso 1 1 calc R
C14 C 0.2955(6) 0.7500 0.5864(8) 0.073(4) Uani 1 2 d S
H14A H 0.2632 0.7500 0.6007 0.088 Uiso 1 2 calc SR
H14B H 0.3124 0.7500 0.6407 0.088 Uiso 1 2 calc SR
N3 N 0.4808(4) 0.4092(6) 0.1577(7) 0.082(3) Uani 0.50 1 d PG
H3 H 0.4848 0.3933 0.1079 0.098 Uiso 0.50 1 calc PR
C15 C 0.4879(5) 0.4676(5) 0.1674(8) 0.098(5) Uani 0.50 1 d PG
H15 H 0.4971 0.4894 0.1200 0.117 Uiso 0.50 1 calc PR
C16 C 0.4814(5) 0.4932(4) 0.2479(10) 0.091(5) Uani 0.50 1 d PG
H16 H 0.4862 0.5323 0.2543 0.109 Uiso 0.50 1 calc PR
C17 C 0.4677(5) 0.4606(6) 0.3187(8) 0.092(4) Uani 0.50 1 d PG
C18 C 0.4606(5) 0.4022(5) 0.3090(8) 0.089(5) Uani 0.50 1 d PG
H18 H 0.4514 0.3803 0.3564 0.107 Uiso 0.50 1 calc PR
C19 C 0.4671(4) 0.3765(4) 0.2285(10) 0.092(4) Uani 0.50 1 d PG
H19 H 0.4623 0.3374 0.2220 0.110 Uiso 0.50 1 calc PR
C20 C 0.4569(10) 0.486(2) 0.405(2) 0.20(2) Uani 0.50 1 d P
H20A H 0.4546 0.4552 0.4473 0.235 Uiso 0.50 1 calc PR
H20B H 0.4823 0.5101 0.4226 0.235 Uiso 0.50 1 calc PR
C21 C 0.4181(14) 0.5173(14) 0.409(2) 0.147(13) Uani 0.50 1 d P
H21A H 0.4001 0.5048 0.3596 0.176 Uiso 0.50 1 calc PR
H21B H 0.4276 0.5560 0.3958 0.176 Uiso 0.50 1 calc PR
C22 C 0.3878(7) 0.5225(11) 0.4749(13) 0.091(7) Uani 0.50 1 d P
H22A H 0.3805 0.4850 0.4977 0.110 Uiso 0.50 1 calc PR
H22B H 0.3598 0.5396 0.4534 0.110 Uiso 0.50 1 calc PR
N4 N 0.4304(4) 0.6293(5) 0.6840(8) 0.082(3) Uani 0.50 1 d PG
H4A H 0.4376 0.6512 0.7268 0.098 Uiso 0.50 1 calc PR
C23 C 0.4300(5) 0.6508(4) 0.5998(9) 0.098(5) Uani 0.50 1 d PG
H23 H 0.4376 0.6889 0.5897 0.117 Uiso 0.50 1 calc PR
C24 C 0.4183(5) 0.6155(6) 0.5306(7) 0.091(5) Uani 0.50 1 d PG
H24 H 0.4181 0.6299 0.4743 0.109 Uiso 0.50 1 calc PR
C25 C 0.4070(5) 0.5586(5) 0.5457(7) 0.092(4) Uani 0.50 1 d PG
C26 C 0.4074(5) 0.5371(4) 0.6299(9) 0.089(5) Uani 0.50 1 d PG
H26 H 0.3998 0.4991 0.6399 0.107 Uiso 0.50 1 calc PR
C27 C 0.4190(4) 0.5725(5) 0.6990(7) 0.071(5) Uani 0.50 1 d PG
H27 H 0.4193 0.5581 0.7554 0.085 Uiso 0.50 1 calc PR
H4C H 0.265(3) 0.356(4) 0.540(6) 0.07(3) Uiso 1 1 d .
N1 N 0.3531(2) 0.4676(3) 0.1091(4) 0.0595(17) Uani 1 1 d .
H1A H 0.3535 0.5090 0.0797 0.11(4) Uiso 1 1 d R
N2 N 0.2750(2) 0.5429(2) 0.6716(4) 0.0491(15) Uani 1 1 d .
H2A H 0.2629 0.5090 0.7029 0.11(4) Uiso 1 1 d R
O1W O 0.2144(2) 0.5249(2) 0.3295(4) 0.0740(17) Uani 1 1 d .
H1WA H 0.2143 0.5444 0.3764 0.111 Uiso 1 1 d R
H1WB H 0.1990 0.4939 0.3232 0.111 Uiso 1 1 d R
O2W O 0.4838(8) 0.3534(12) 0.024(2) 0.29(2) Uani 0.50 1 d P
H2WB H 0.5040 0.3625 -0.0135 0.428 Uiso 0.50 1 d PR
H2WA H 0.4613 0.3319 0.0109 0.428 Uiso 0.50 1 d PR
O3W O 0.5302(5) 0.4447(9) 0.9273(12) 0.129(7) Uani 0.50 1 d P
H3WA H 0.5221 0.4740 0.8740 0.193 Uiso 0.50 1 d PR
H3WB H 0.5127 0.4152 0.9676 0.193 Uiso 0.50 1 d PR
O4W O 0.4504(3) 0.2500 0.9874(6) 0.150(7) Uani 1 2 d S
H4WA H 0.4228 0.2500 0.9622 0.224 Uiso 1 2 d SR
H4WB H 0.4616 0.2140 1.0015 0.224 Uiso 0.50 1 d PR
O5W O 0.2906(5) 0.4748(5) 0.3967(8) 0.085(4) Uani 0.50 1 d P
H5WA H 0.3169 0.4971 0.3967 0.127 Uiso 0.50 1 d PR
H5WB H 0.2728 0.4653 0.4313 0.127 Uiso 0.50 1 d PR

loop_
_atom_site_aniso_label
_atom_site_aniso_U_11
_atom_site_aniso_U_22
_atom_site_aniso_U_33
_atom_site_aniso_U_23
_atom_site_aniso_U_13
_atom_site_aniso_U_12
Mo1 0.0197(2) 0.0143(2) 0.0228(2) 0.00130(16) -0.00009(17) 0.00117(15)
Mo2 0.0195(2) 0.0173(2) 0.0253(3) 0.00139(17) 0.00028(17) -0.00133(16)
Mo3 0.0158(2) 0.0169(2) 0.0198(2) -0.00163(16) 0.00112(16) 0.00018(15)
Mo4 0.0175(2) 0.0204(2) 0.0193(2) -0.00310(17) 0.00109(16) -0.00016(16)
Mo5 0.0223(2) 0.0209(2) 0.0190(2) 0.00289(17) -0.00100(17) 0.00057(16)
Mo6 0.0188(2) 0.0246(2) 0.0202(2) 0.00432(18) 0.00155(17) -0.00127(17)
Co1 0.0167(4) 0.0172(5) 0.0191(5) 0.000 0.0006(4) 0.000
Co2 0.0200(4) 0.0272(4) 0.0392(5) -0.0054(3) 0.0015(3) 0.0004(3)
P1 0.0169(8) 0.0175(8) 0.0180(9) 0.000 -0.0013(7) 0.000
P2 0.0278(7) 0.0306(8) 0.0329(8) 0.0045(6) -0.0051(6) 0.0075(6)
P3 0.0141(8) 0.0262(9) 0.0205(10) 0.000 0.0019(7) 0.000
P4 0.0206(9) 0.0444(12) 0.0335(12) 0.000 0.0084(8) 0.000
P5 0.0147(8) 0.0164(8) 0.0161(9) 0.000 0.0010(7) 0.000
P6 0.0185(6) 0.0220(7) 0.0326(8) -0.0083(6) 0.0001(5) -0.0015(5)
P7 0.080(2) 0.100(3) 0.068(2) 0.000 -0.0168(19) 0.000
O1 0.017(2) 0.019(2) 0.020(3) 0.000 0.0007(19) 0.000
O2 0.0164(16) 0.0195(17) 0.0235(19) 0.0006(14) 0.0014(14) -0.0007(13)
O3 0.017(2) 0.018(2) 0.019(3) 0.000 -0.0016(19) 0.000
O4 0.0215(18) 0.0212(17) 0.024(2) 0.0022(15) 0.0002(15) -0.0006(14)
O5 0.0175(16) 0.0193(17) 0.0199(18) 0.0015(14) 0.0029(14) 0.0009(13)
O6 0.024(3) 0.029(3) 0.021(3) 0.000 -0.003(2) 0.000
O7 0.0209(17) 0.0219(18) 0.029(2) 0.0009(15) 0.0006(15) 0.0025(14)
O8 0.028(2) 0.027(2) 0.030(2) -0.0051(16) -0.0021(16) -0.0047(15)
O9 0.023(3) 0.034(3) 0.024(3) 0.000 -0.005(2) 0.000
O10 0.021(2) 0.017(2) 0.018(3) 0.000 0.002(2) 0.000
O11 0.0171(17) 0.0226(17) 0.027(2) -0.0010(15) -0.0012(14) 0.0020(14)
O12 0.016(2) 0.022(2) 0.021(3) 0.000 0.000(2) 0.000
O13 0.018(2) 0.020(2) 0.019(3) 0.000 0.003(2) 0.000
O14 0.0239(17) 0.0186(18) 0.0201(19) 0.0002(14) -0.0005(14) 0.0007(14)
O15 0.017(3) 0.047(3) 0.029(3) 0.000 -0.002(2) 0.000
O16 0.0276(19) 0.0301(19) 0.026(2) -0.0083(16) 0.0017(16) -0.0046(16)
O17 0.031(2) 0.0206(19) 0.036(2) -0.0004(16) -0.0002(17) -0.0025(15)
O18 0.0192(16) 0.0159(17) 0.0216(19) 0.0001(14) 0.0019(14) 0.0008(13)
O19 0.032(2) 0.0233(19) 0.035(2) -0.0010(17) -0.0034(17) -0.0079(16)
O20 0.020(2) 0.027(3) 0.034(3) 0.000 0.005(2) 0.000
O21 0.036(2) 0.0239(19) 0.031(2) 0.0030(17) -0.0034(17) 0.0098(16)
O22 0.0213(17) 0.0249(18) 0.030(2) 0.0032(16) 0.0048(15) -0.0049(14)
O23 0.033(2) 0.029(2) 0.027(2) 0.0083(17) -0.0045(17) 0.0072(16)
O24 0.018(2) 0.030(3) 0.021(3) 0.000 0.000(2) 0.000
O25 0.0213(18) 0.028(2) 0.026(2) -0.0034(15) 0.0045(15) -0.0003(15)
O26 0.037(2) 0.036(2) 0.029(2) 0.0102(18) -0.0014(17) 0.0012(18)
O27 0.019(2) 0.020(2) 0.027(3) 0.000 0.000(2) 0.000
O28 0.035(2) 0.0235(19) 0.045(3) 0.0048(18) 0.0000(19) 0.0035(16)
O29 0.0253(19) 0.041(2) 0.029(2) -0.0076(18) 0.0074(17) 0.0010(17)
O30 0.0251(19) 0.041(2) 0.030(2) 0.0052(18) 0.0069(16) -0.0005(16)
O31 0.036(2) 0.027(2) 0.047(3) -0.0181(19) -0.0006(19) -0.0037(17)
O32 0.023(3) 0.067(4) 0.033(3) 0.000 -0.001(3) 0.000
O33 0.0217(19) 0.039(2) 0.057(3) -0.017(2) -0.0005(19) 0.0031(17)
O34 0.036(2) 0.038(2) 0.028(2) 0.0067(18) 0.0031(17) -0.0005(18)
O35 0.024(2) 0.060(3) 0.064(3) 0.026(3) 0.005(2) 0.004(2)
O36 0.025(3) 0.052(4) 0.101(6) 0.000 -0.017(4) 0.000
O37 0.092(4) 0.048(3) 0.045(3) 0.017(2) -0.002(3) 0.034(3)
O38 0.028(2) 0.108(5) 0.092(5) -0.050(4) 0.002(3) -0.007(3)
O39 0.022(2) 0.060(3) 0.135(6) -0.045(4) -0.004(3) -0.001(2)
O40 0.114(8) 0.102(7) 0.062(6) 0.000 0.071(6) 0.000
O41 0.024(3) 0.049(3) 0.022(3) 0.000 0.005(2) 0.000
O42 0.041(6) 0.36(3) 0.049(7) 0.000 -0.017(5) 0.000
O43 0.090(8) 0.069(7) 0.055(7) -0.012(6) -0.030(6) 0.019(6)
O45 0.058(10) 0.026(7) 0.068(12) 0.014(7) -0.016(9) -0.009(7)
O44 0.049(9) 0.060(10) 0.048(10) 0.002(8) -0.030(8) 0.012(8)
C1 0.130(8) 0.050(5) 0.034(4) 0.001(3) 0.021(5) 0.023(5)
C2 0.095(6) 0.043(4) 0.042(4) -0.007(3) 0.006(4) 0.004(4)
C3 0.064(5) 0.044(4) 0.038(4) 0.002(3) 0.005(3) 0.013(3)
C4 0.180(11) 0.056(5) 0.029(4) 0.001(4) -0.006(5) 0.044(6)
C5 0.167(11) 0.046(5) 0.042(5) -0.006(4) -0.011(6) 0.034(6)
C6 0.085(6) 0.042(4) 0.038(4) 0.001(3) 0.012(4) 0.006(4)
C7 0.070(7) 0.037(5) 0.039(6) 0.000 0.002(5) 0.000
C8 0.069(5) 0.033(3) 0.039(4) 0.001(3) -0.007(3) -0.004(3)
C9 0.064(4) 0.036(4) 0.037(4) 0.002(3) -0.005(3) -0.005(3)
C10 0.053(4) 0.031(3) 0.035(4) 0.000(3) 0.001(3) -0.001(3)
C11 0.103(7) 0.044(4) 0.036(4) -0.005(3) -0.008(4) -0.017(4)
C12 0.126(8) 0.042(4) 0.034(4) 0.000(3) -0.007(5) -0.007(5)
C13 0.061(4) 0.033(4) 0.044(4) 0.001(3) 0.002(3) -0.005(3)
C14 0.129(12) 0.041(6) 0.050(7) 0.000 0.031(8) 0.000
N3 0.070(7) 0.083(8) 0.093(9) -0.021(7) -0.001(6) -0.005(6)
C15 0.105(12) 0.089(11) 0.100(13) 0.028(10) 0.015(10) -0.018(9)
C16 0.085(10) 0.069(9) 0.118(13) 0.021(9) 0.011(9) -0.022(8)
C17 0.073(7) 0.092(9) 0.110(11) 0.003(8) 0.012(7) -0.010(7)
C18 0.095(10) 0.056(8) 0.117(13) 0.027(8) 0.018(9) -0.027(7)
C19 0.073(7) 0.092(9) 0.110(11) 0.003(8) 0.012(7) -0.010(7)
C20 0.09(2) 0.39(7) 0.10(2) -0.11(3) 0.007(18) -0.02(3)
C21 0.21(4) 0.13(3) 0.10(2) -0.027(19) 0.04(3) -0.04(3)
C22 0.084(14) 0.125(19) 0.065(13) -0.026(13) 0.005(11) -0.004(13)
N4 0.070(7) 0.083(8) 0.093(9) -0.021(7) -0.001(6) -0.005(6)
C23 0.105(12) 0.089(11) 0.100(13) 0.028(10) 0.015(10) -0.018(9)
C24 0.085(10) 0.069(9) 0.118(13) 0.021(9) 0.011(9) -0.022(8)
C25 0.073(7) 0.092(9) 0.110(11) 0.003(8) 0.012(7) -0.010(7)
C26 0.095(10) 0.056(8) 0.117(13) 0.027(8) 0.018(9) -0.027(7)
C27 0.068(11) 0.102(14) 0.042(9) 0.016(9) -0.001(8) -0.031(10)
N1 0.086(5) 0.046(4) 0.047(4) 0.008(3) 0.011(3) 0.017(3)
N2 0.077(4) 0.032(3) 0.039(3) 0.005(3) 0.002(3) -0.003(3)
O1W 0.099(5) 0.041(3) 0.082(4) 0.006(3) -0.007(4) 0.002(3)
O2W 0.17(2) 0.24(3) 0.44(5) -0.18(3) -0.21(3) 0.13(2)
O3W 0.094(11) 0.171(17) 0.122(14) -0.090(13) -0.053(10) 0.035(11)
O4W 0.037(5) 0.36(2) 0.055(6) 0.000 -0.011(4) 0.000
O5W 0.113(10) 0.069(8) 0.072(8) -0.009(6) -0.039(8) 0.064(7)

loop_
_atom_type_symbol
_atom_type_description
_atom_type_scat_dispersion_real
_atom_type_scat_dispersion_imag
_atom_type_scat_source
C C 0.0033 0.0016 'International Tables Vol C Tables 4.2.6.8 and 6.1.1.4'
H H 0.0000 0.0000 'International Tables Vol C Tables 4.2.6.8 and 6.1.1.4'
N N 0.0061 0.0033 'International Tables Vol C Tables 4.2.6.8 and 6.1.1.4'
O O 0.0106 0.0060 'International Tables Vol C Tables 4.2.6.8 and 6.1.1.4'
Mo Mo -1.6832 0.6857 'International Tables Vol C Tables 4.2.6.8 and 6.1.1.4'
Co Co 0.3494 0.9721 'International Tables Vol C Tables 4.2.6.8 and 6.1.1.4'
P P 0.1023 0.0942 'International Tables Vol C Tables 4.2.6.8 and 6.1.1.4'

loop_
_geom_angle_atom_site_label_1
_geom_angle_atom_site_label_2
_geom_angle_atom_site_label_3
_geom_angle
_geom_angle_site_symmetry_1
_geom_angle_site_symmetry_3
O17 Mo1 O7 104.70(17) . .
O17 Mo1 O5 102.43(17) . .
O7 Mo1 O5 95.93(14) . .
O17 Mo1 O21 94.43(17) . .
O7 Mo1 O21 86.03(16) . .
O5 Mo1 O21 161.88(15) . .
O17 Mo1 O4 96.07(17) . .
O7 Mo1 O4 157.79(15) . .
O5 Mo1 O4 87.04(14) . .
O21 Mo1 O4 84.60(15) . .
O17 Mo1 O14 169.25(16) . .
O7 Mo1 O14 84.72(14) . .
O5 Mo1 O14 81.37(13) . .
O21 Mo1 O14 80.88(14) . .
O4 Mo1 O14 73.94(13) . .
O17 Mo1 Mo3 100.12(14) . .
O7 Mo1 Mo3 48.19(11) . .
O5 Mo1 Mo3 49.43(10) . .
O21 Mo1 Mo3 134.07(11) . .
O4 Mo1 Mo3 135.81(10) . .
O14 Mo1 Mo3 90.01(9) . .
O28 Mo2 O22 105.14(18) . .
O28 Mo2 O2 102.22(18) . .
O22 Mo2 O2 95.58(15) . .
O28 Mo2 O19 97.33(18) . .
O22 Mo2 O19 85.51(16) . .
O2 Mo2 O19 159.37(15) . .
O28 Mo2 O11 96.54(17) . .
O22 Mo2 O11 157.17(15) . .
O2 Mo2 O11 86.59(14) . .
O19 Mo2 O11 84.72(15) . .
O28 Mo2 O18 169.17(17) . .
O22 Mo2 O18 85.03(14) . .
O2 Mo2 O18 80.08(13) . .
O19 Mo2 O18 79.49(14) . .
O11 Mo2 O18 72.93(13) . .
O28 Mo2 Mo6 100.61(15) . .
O22 Mo2 Mo6 48.09(11) . .
O2 Mo2 Mo6 49.07(10) . .
O19 Mo2 Mo6 133.14(11) . .
O11 Mo2 Mo6 134.82(10) . .
O18 Mo2 Mo6 88.93(9) . .
O8 Mo3 O7 104.38(17) . .
O8 Mo3 O5 102.27(17) . .
O7 Mo3 O5 95.31(15) . .
O8 Mo3 O25 97.84(17) . .
O7 Mo3 O25 86.35(15) . .
O5 Mo3 O25 158.71(14) . .
O8 Mo3 O12 98.12(18) . .
O7 Mo3 O12 156.67(15) . .
O5 Mo3 O12 85.76(16) . .
O25 Mo3 O12 84.53(17) . .
O8 Mo3 O10 171.70(16) . .
O7 Mo3 O10 82.92(14) . .
O5 Mo3 O10 80.66(15) . .
O25 Mo3 O10 78.48(15) . .
O12 Mo3 O10 74.23(14) . .
O8 Mo3 Mo1 99.73(14) . .
O7 Mo3 Mo1 47.84(11) . .
O5 Mo3 Mo1 49.13(10) . .
O25 Mo3 Mo1 133.71(11) . .
O12 Mo3 Mo1 134.03(13) . .
O10 Mo3 Mo1 88.07(11) . .
O29 Mo4 O6 105.5(2) . .
O29 Mo4 O1 103.24(19) . .
O6 Mo4 O1 95.41(14) . .
O29 Mo4 O16 96.29(17) . .
O6 Mo4 O16 86.72(15) . .
O1 Mo4 O16 158.96(17) . .
O29 Mo4 O11 97.18(17) . .
O6 Mo4 O11 156.41(18) . .
O1 Mo4 O11 85.56(14) . .
O16 Mo4 O11 84.32(15) . .
O29 Mo4 O18 169.16(17) . .
O6 Mo4 O18 84.13(18) . .
O1 Mo4 O18 80.43(16) . .
O16 Mo4 O18 78.97(13) . .
O11 Mo4 O18 72.77(13) . .
O29 Mo4 Mo4 101.36(14) . 7_565
O6 Mo4 Mo4 48.00(10) . 7_565
O1 Mo4 Mo4 49.07(9) . 7_565
O16 Mo4 Mo4 134.26(11) . 7_565
O11 Mo4 Mo4 133.71(10) . 7_565
O18 Mo4 Mo4 88.78(8) . 7_565
O34 Mo5 O9 105.3(2) . .
O34 Mo5 O3 102.35(19) . .
O9 Mo5 O3 95.12(14) . .
O34 Mo5 O23 96.47(18) . .
O9 Mo5 O23 87.67(15) . .
O3 Mo5 O23 159.48(17) . .
O34 Mo5 O4 97.11(18) . .
O9 Mo5 O4 156.66(18) . .
O3 Mo5 O4 86.36(14) . .
O23 Mo5 O4 83.24(15) . .
O34 Mo5 O14 169.86(17) . .
O9 Mo5 O14 83.77(18) . .
O3 Mo5 O14 81.05(16) . .
O23 Mo5 O14 79.04(14) . .
O4 Mo5 O14 73.43(13) . .
O34 Mo5 Mo5 100.64(14) . 7_565
O9 Mo5 Mo5 47.87(10) . 7_565
O3 Mo5 Mo5 48.86(9) . 7_565
O23 Mo5 Mo5 135.13(11) . 7_565
O4 Mo5 Mo5 134.31(10) . 7_565
O14 Mo5 Mo5 88.82(8) . 7_565
O26 Mo6 O22 104.03(18) . .
O26 Mo6 O2 102.29(17) . .
O22 Mo6 O2 95.53(15) . .
O26 Mo6 O30 97.78(18) . .
O22 Mo6 O30 86.37(16) . .
O2 Mo6 O30 158.71(15) . .
O26 Mo6 O24 97.74(19) . .
O22 Mo6 O24 157.29(16) . .
O2 Mo6 O24 85.99(17) . .
O30 Mo6 O24 84.33(18) . .
O26 Mo6 O13 171.04(18) . .
O22 Mo6 O13 83.96(14) . .
O2 Mo6 O13 80.65(15) . .
O30 Mo6 O13 78.46(16) . .
O24 Mo6 O13 73.90(15) . .
O26 Mo6 Mo2 99.80(15) . .
O22 Mo6 Mo2 47.83(11) . .
O2 Mo6 Mo2 49.27(10) . .
O30 Mo6 Mo2 133.67(12) . .
O24 Mo6 Mo2 134.42(14) . .
O13 Mo6 Mo2 88.55(11) . .
O2 Co1 O2 95.02(18) 7_565 .
O2 Co1 O5 179.23(14) 7_565 .
O2 Co1 O5 85.46(13) . .
O2 Co1 O5 85.46(13) 7_565 7_565
O2 Co1 O5 179.22(14) . 7_565
O5 Co1 O5 94.06(18) . 7_565
O2 Co1 O3 83.74(13) 7_565 .
O2 Co1 O3 83.74(13) . .
O5 Co1 O3 95.71(13) . .
O5 Co1 O3 95.71(13) 7_565 .
O2 Co1 O1 96.86(13) 7_565 .
O2 Co1 O1 96.86(13) . .
O5 Co1 O1 83.68(13) . .
O5 Co1 O1 83.68(13) 7_565 .
O3 Co1 O1 179.11(17) . .
O39 Co2 O33 83.36(18) . .
O39 Co2 O27 173.2(2) . .
O33 Co2 O27 97.84(16) . .
O39 Co2 O35 96.8(2) . .
O33 Co2 O35 100.70(19) . .
O27 Co2 O35 89.49(19) . .
O39 Co2 O20 96.90(18) . .
O33 Co2 O20 171.01(19) . .
O27 Co2 O20 80.86(15) . .
O35 Co2 O20 88.21(19) . .
O39 Co2 O32 96.3(2) . .
O33 Co2 O32 97.34(19) . .
O27 Co2 O32 77.01(17) . .
O35 Co2 O32 158.78(18) . .
O20 Co2 O32 73.68(19) . .
O15 P1 O10 111.5(3) . .
O15 P1 O14 110.69(18) . 7_565
O10 P1 O14 108.10(18) . 7_565
O15 P1 O14 110.69(18) . .
O10 P1 O14 108.10(18) . .
O14 P1 O14 107.6(3) 7_565 .
O37 P2 O23 112.2(3) . .
O37 P2 O21 109.3(3) . .
O23 P2 O21 112.1(2) . .
O37 P2 O38 108.2(4) . .
O23 P2 O38 107.6(3) . .
O21 P2 O38 107.3(3) . .
O20 P3 O25 111.55(19) 6_557 .
O20 P3 O25 111.55(19) 6_557 7_565
O25 P3 O25 112.0(3) . 7_565
O20 P3 O41 109.1(3) 6_557 .
O25 P3 O41 106.19(19) . .
O25 P3 O41 106.19(19) 7_565 .
O36 P4 O40 109.7(6) . .
O36 P4 O30 111.4(2) . 7_565
O40 P4 O30 106.0(3) . 7_565
O36 P4 O30 111.4(2) . .
O40 P4 O30 106.0(3) . .
O30 P4 O30 111.9(3) 7_565 .
O27 P5 O18 110.32(17) . .
O27 P5 O18 110.32(17) . 7_565
O18 P5 O18 108.4(3) . 7_565
O27 P5 O13 112.3(3) . .
O18 P5 O13 107.66(17) . .
O18 P5 O13 107.66(17) 7_565 .
O33 P6 O19 114.3(3) . .
O33 P6 O16 113.2(2) . .
O19 P6 O16 109.9(2) . .
O33 P6 O31 106.1(2) . .
O19 P6 O31 106.2(2) . .
O16 P6 O31 106.5(2) . .
O45 P7 O45 158.0(16) . 7_565
O45 P7 O42 101.0(8) . .
O45 P7 O42 101.0(8) 7_565 .
O45 P7 O44 56.5(9) . .
O45 P7 O44 117.4(9) 7_565 .
O42 P7 O44 106.6(8) . .
O45 P7 O44 117.4(9) . 7_565
O45 P7 O44 56.5(9) 7_565 7_565
O42 P7 O44 106.6(8) . 7_565
O44 P7 O44 62.1(11) . 7_565
O45 P7 O43 53.3(8) . .
O45 P7 O43 114.9(9) 7_565 .
O42 P7 O43 114.8(6) . .
O44 P7 O43 102.4(8) . .
O44 P7 O43 138.5(8) 7_565 .
O45 P7 O43 114.9(9) . 7_565
O45 P7 O43 53.3(8) 7_565 7_565
O42 P7 O43 114.8(6) . 7_565
O44 P7 O43 138.5(8) . 7_565
O44 P7 O43 102.4(8) 7_565 7_565
O43 P7 O43 62.5(8) . 7_565
Mo4 O1 Mo4 81.86(18) . 7_565
Mo4 O1 Co1 134.16(13) . .
Mo4 O1 Co1 134.16(13) 7_565 .
Mo6 O2 Mo2 81.67(12) . .
Mo6 O2 Co1 136.09(18) . .
Mo2 O2 Co1 134.20(19) . .
Mo5 O3 Mo5 82.29(18) . 7_565
Mo5 O3 Co1 134.54(13) . .
Mo5 O3 Co1 134.54(13) 7_565 .
Mo5 O4 Mo1 112.45(16) . .
Mo5 O4 H4C 106(6) . .
Mo1 O4 H4C 106(6) . .
Mo1 O5 Mo3 81.44(12) . .
Mo1 O5 Co1 134.60(18) . .
Mo3 O5 Co1 136.44(17) . .
Mo4 O6 Mo4 84.0(2) 7_565 .
Mo1 O7 Mo3 83.97(14) . .
Mo5 O9 Mo5 84.3(2) 7_565 .
P1 O10 Mo3 126.38(13) . 7_565
P1 O10 Mo3 126.38(13) . .
Mo3 O10 Mo3 97.86(18) 7_565 .
Mo4 O11 Mo2 112.99(15) . .
Mo4 O11 H11C 113.8 . .
Mo2 O11 H11C 97.3 . .
Mo3 O12 Mo3 113.2(2) 7_565 .
Mo3 O12 H12C 102.8 7_565 .
Mo3 O12 H12C 102.8 . .
P5 O13 Mo6 126.17(13) . .
P5 O13 Mo6 126.17(13) . 7_565
Mo6 O13 Mo6 98.15(18) . 7_565
P1 O14 Mo1 126.3(2) . .
P1 O14 Mo5 126.51(19) . .
Mo1 O14 Mo5 99.71(13) . .
P6 O16 Mo4 131.9(2) . .
P5 O18 Mo2 127.5(2) . .
P5 O18 Mo4 125.71(19) . .
Mo2 O18 Mo4 100.50(13) . .
P6 O19 Mo2 131.5(2) . .
P3 O20 Co2 136.47(9) 6_657 7_565
P3 O20 Co2 136.47(9) 6_657 .
Co2 O20 Co2 87.05(18) 7_565 .
P2 O21 Mo1 134.2(2) . .
Mo2 O22 Mo6 84.08(14) . .
P2 O23 Mo5 137.8(2) . .
Mo6 O24 Mo6 113.6(2) . 7_565
Mo6 O24 H24C 107.2 . .
Mo6 O24 H24C 107.2 7_565 .
P3 O25 Mo3 136.3(2) . .
P5 O27 Co2 134.55(10) . .
P5 O27 Co2 134.55(10) . 7_565
Co2 O27 Co2 90.74(19) . 7_565
P4 O30 Mo6 134.6(2) . .
P6 O31 H31C 122.8 . .
Co2 O32 Co2 84.8(2) . 7_565
Co2 O32 H32D 114.3 . .
Co2 O32 H32D 114.3 7_565 .
Co2 O32 H32C 111.7 . .
Co2 O32 H32C 111.7 7_565 .
H32D O32 H32C 116.1 . .
P6 O33 Co2 152.3(3) . .
Co2 O35 H35C 114.9 . .
Co2 O35 H35D 119.9 . .
H35C O35 H35D 121.8 . .
P2 O38 H38 109.5 . .
Co2 O39 H39D 117.2 . .
Co2 O39 H39C 127.3 . .
H39D O39 H39C 103.9 . .
P4 O40 H40 109.5 . .
P3 O41 H41 109.5 . .
P7 O42 H42 109.5 . .
O45 O43 P7 54.9(7) . .
O45 O43 O43 112.8(8) . 7_565
P7 O43 O43 58.7(4) . 7_565
O43 O45 O44 125.7(14) . .
O43 O45 P7 71.8(9) . .
O44 O45 P7 66.6(9) . .
O45 O44 P7 56.9(8) . .
O45 O44 O44 114.8(9) . 7_565
P7 O44 O44 59.0(6) . 7_565
N1 C1 C2 122.0(7) . .
N1 C1 H1 119.0 . .
C2 C1 H1 119.0 . .
C3 C2 C1 120.3(7) . .
C3 C2 H2 119.9 . .
C1 C2 H2 119.9 . .
C2 C3 C4 116.3(7) . .
C2 C3 C6 124.8(7) . .
C4 C3 C6 118.9(7) . .
C5 C4 C3 121.3(8) . .
C5 C4 H4 119.4 . .
C3 C4 H4 119.4 . .
N1 C5 C4 120.1(8) . .
N1 C5 H5 119.9 . .
C4 C5 H5 119.9 . .
C3 C6 C7 117.6(6) . .
C3 C6 H6A 107.9 . .
C7 C6 H6A 107.9 . .
C3 C6 H6B 107.9 . .
C7 C6 H6B 107.9 . .
H6A C6 H6B 107.2 . .
C6 C7 C6 111.0(9) 7_565 .
C6 C7 H7A 109.4 7_565 .
C6 C7 H7A 109.4 . .
C6 C7 H7B 109.4 7_565 .
C6 C7 H7B 109.4 . .
H7A C7 H7B 108.0 . .
N2 C8 C9 119.8(6) . .
N2 C8 H8 120.1 . .
C9 C8 H8 120.1 . .
C8 C9 C10 120.5(7) . .
C8 C9 H9 119.7 . .
C10 C9 H9 119.7 . .
C9 C10 C11 116.8(6) . .
C9 C10 C13 121.0(6) . .
C11 C10 C13 122.2(6) . .
C12 C11 C10 121.5(7) . .
C12 C11 H11 119.2 . .
C10 C11 H11 119.2 . .
N2 C12 C11 118.9(7) . .
N2 C12 H12 120.6 . .
C11 C12 H12 120.6 . .
C14 C13 C10 115.4(6) . .
C14 C13 H13A 108.4 . .
C10 C13 H13A 108.4 . .
C14 C13 H13B 108.4 . .
C10 C13 H13B 108.4 . .
H13A C13 H13B 107.5 . .
C13 C14 C13 115.4(9) 7_575 .
C13 C14 H14A 108.4 7_575 .
C13 C14 H14A 108.4 . .
C13 C14 H14B 108.4 7_575 .
C13 C14 H14B 108.4 . .
H14A C14 H14B 107.5 . .
C15 N3 C19 120.0 . .
C15 N3 H3 120.0 . .
C19 N3 H3 120.0 . .
N3 C15 C16 120.0 . .
N3 C15 H15 120.0 . .
C16 C15 H15 120.0 . .
C15 C16 C17 120.0 . .
C15 C16 H16 120.0 . .
C17 C16 H16 120.0 . .
C18 C17 C16 120.0 . .
C18 C17 C20 117(2) . .
C16 C17 C20 123(2) . .
C19 C18 C17 120.0 . .
C19 C18 H18 120.0 . .
C17 C18 H18 120.0 . .
C18 C19 N3 120.0 . .
C18 C19 H19 120.0 . .
N3 C19 H19 120.0 . .
C21 C20 C17 116(3) . .
C21 C20 H20A 108.4 . .
C17 C20 H20A 108.4 . .
C21 C20 H20B 108.4 . .
C17 C20 H20B 108.4 . .
H20A C20 H20B 107.4 . .
C20 C21 C22 129(4) . .
C20 C21 H21A 105.0 . .
C22 C21 H21A 105.0 . .
C20 C21 H21B 105.0 . .
C22 C21 H21B 105.0 . .
H21A C21 H21B 105.9 . .
C21 C22 C25 111(2) . .
C21 C22 H22A 109.5 . .
C25 C22 H22A 109.5 . .
C21 C22 H22B 109.5 . .
C25 C22 H22B 109.5 . .
H22A C22 H22B 108.1 . .
C23 N4 C27 120.0 . .
C23 N4 H4A 120.0 . .
C27 N4 H4A 120.0 . .
N4 C23 C24 120.0 . .
N4 C23 H23 120.0 . .
C24 C23 H23 120.0 . .
C25 C24 C23 120.0 . .
C25 C24 H24 120.0 . .
C23 C24 H24 120.0 . .
C24 C25 C26 120.0 . .
C24 C25 C22 120.8(14) . .
C26 C25 C22 118.6(13) . .
C27 C26 C25 120.0 . .
C27 C26 H26 120.0 . .
C25 C26 H26 120.0 . .
C26 C27 N4 120.0 . .
C26 C27 H27 120.0 . .
N4 C27 H27 120.0 . .
C1 N1 C5 119.9(7) . .
C1 N1 H1A 120.2 . .
C5 N1 H1A 119.8 . .
C8 N2 C12 122.5(6) . .
C8 N2 H2A 117.5 . .
C12 N2 H2A 119.2 . .
H1WA O1W H1WB 122.9 . .
H2WB O2W H2WA 121.3 . .
H3WA O3W H3WB 137.9 . .
H4WA O4W H4WB 114.6 . .
H5WA O5W H5WB 135.7 . .

loop_
_geom_bond_atom_site_label_1
_geom_bond_atom_site_label_2
_geom_bond_distance
_geom_bond_site_symmetry_2
Mo1 O17 1.688(4) .
Mo1 O7 1.931(4) .
Mo1 O5 1.981(3) .
Mo1 O21 2.083(4) .
Mo1 O4 2.098(4) .
Mo1 O14 2.266(3) .
Mo1 Mo3 2.5903(10) .
Mo2 O28 1.683(4) .
Mo2 O22 1.935(4) .
Mo2 O2 1.989(3) .
Mo2 O19 2.051(4) .
Mo2 O11 2.112(4) .
Mo2 O18 2.279(3) .
Mo2 Mo6 2.5968(10) .
Mo3 O8 1.681(4) .
Mo3 O7 1.941(4) .
Mo3 O5 1.990(3) .
Mo3 O25 2.059(4) .
Mo3 O12 2.091(3) .
Mo3 O10 2.316(3) .
Mo4 O29 1.678(4) .
Mo4 O6 1.942(4) .
Mo4 O1 1.984(4) .
Mo4 O16 2.057(4) .
Mo4 O11 2.104(4) .
Mo4 O18 2.294(3) .
Mo4 Mo4 2.5992(13) 7_565
Mo5 O34 1.684(4) .
Mo5 O9 1.944(4) .
Mo5 O3 1.982(4) .
Mo5 O23 2.072(4) .
Mo5 O4 2.095(4) .
Mo5 O14 2.293(4) .
Mo5 Mo5 2.6081(13) 7_565
Mo6 O26 1.678(4) .
Mo6 O22 1.943(4) .
Mo6 O2 1.983(3) .
Mo6 O30 2.055(4) .
Mo6 O24 2.091(3) .
Mo6 O13 2.315(3) .
Co1 O2 2.137(3) 7_565
Co1 O2 2.137(3) .
Co1 O5 2.140(3) .
Co1 O5 2.140(3) 7_565
Co1 O3 2.176(5) .
Co1 O1 2.183(5) .
Co2 O39 2.034(5) .
Co2 O33 2.053(4) .
Co2 O27 2.108(3) .
Co2 O35 2.108(5) .
Co2 O20 2.178(4) .
Co2 O32 2.226(5) .
P1 O15 1.509(5) .
P1 O10 1.547(5) .
P1 O14 1.557(3) 7_565
P1 O14 1.558(4) .
P2 O37 1.494(5) .
P2 O23 1.528(4) .
P2 O21 1.543(4) .
P2 O38 1.556(5) .
P3 O20 1.510(5) 6_557
P3 O25 1.534(4) .
P3 O25 1.534(4) 7_565
P3 O41 1.587(6) .
P4 O36 1.511(7) .
P4 O40 1.536(8) .
P4 O30 1.534(4) 7_565
P4 O30 1.534(4) .
P5 O27 1.514(5) .
P5 O18 1.542(3) .
P5 O18 1.542(3) 7_565
P5 O13 1.550(5) .
P6 O33 1.493(4) .
P6 O19 1.538(4) .
P6 O16 1.546(4) .
P6 O31 1.582(4) .
P7 O45 1.430(14) .
P7 O45 1.430(14) 7_565
P7 O42 1.563(13) .
P7 O44 1.566(16) .
P7 O44 1.566(16) 7_565
P7 O43 1.660(13) .
P7 O43 1.660(13) 7_565
O1 Mo4 1.984(4) 7_565
O3 Mo5 1.982(4) 7_565
O4 H4C 0.87(9) .
O6 Mo4 1.942(4) 7_565
O9 Mo5 1.944(4) 7_565
O10 Mo3 2.316(3) 7_565
O11 H11C 0.9109 .
O12 Mo3 2.091(3) 7_565
O12 H12C 0.8897 .
O13 Mo6 2.316(3) 7_565
O20 P3 1.511(5) 6_657
O20 Co2 2.178(4) 7_565
O24 Mo6 2.091(3) 7_565
O24 H24C 0.8774 .
O27 Co2 2.108(3) 7_565
O31 H31C 0.9525 .
O32 Co2 2.226(5) 7_565
O32 H32D 0.9921 .
O32 H32C 0.8486 .
O35 H35C 0.8454 .
O35 H35D 0.7994 .
O38 H38 0.8200 .
O39 H39D 0.8940 .
O39 H39C 0.9015 .
O40 H40 0.8200 .
O41 H41 0.8200 .
O42 H42 0.8200 .
O43 O45 1.40(2) .
O43 O43 1.72(2) 7_565
O45 O44 1.42(2) .
O44 O44 1.62(3) 7_565
C1 N1 1.326(10) .
C1 C2 1.373(11) .
C1 H1 0.9300 .
C2 C3 1.366(11) .
C2 H2 0.9300 .
C3 C4 1.405(11) .
C3 C6 1.503(10) .
C4 C5 1.365(12) .
C4 H4 0.9300 .
C5 N1 1.335(11) .
C5 H5 0.9300 .
C6 C7 1.512(9) .
C6 H6A 0.9700 .
C6 H6B 0.9700 .
C7 C6 1.512(9) 7_565
C7 H7A 0.9700 .
C7 H7B 0.9700 .
C8 N2 1.331(9) .
C8 C9 1.366(9) .
C8 H8 0.9300 .
C9 C10 1.386(9) .
C9 H9 0.9300 .
C10 C11 1.394(10) .
C10 C13 1.495(9) .
C11 C12 1.354(11) .
C11 H11 0.9300 .
C12 N2 1.342(9) .
C12 H12 0.9300 .
C13 C14 1.492(9) .
C13 H13A 0.9700 .
C13 H13B 0.9700 .
C14 C13 1.492(9) 7_575
C14 H14A 0.9700 .
C14 H14B 0.9700 .
N3 C15 1.3900 .
N3 C19 1.3900 .
N3 H3 0.8600 .
C15 C16 1.3900 .
C15 H15 0.9300 .
C16 C17 1.3900 .
C16 H16 0.9300 .
C17 C18 1.3900 .
C17 C20 1.49(3) .
C18 C19 1.3900 .
C18 H18 0.9300 .
C19 H19 0.9300 .
C20 C21 1.35(4) .
C20 H20A 0.9700 .
C20 H20B 0.9700 .
C21 C22 1.35(3) .
C21 H21A 0.9700 .
C21 H21B 0.9700 .
C22 C25 1.49(2) .
C22 H22A 0.9700 .
C22 H22B 0.9700 .
N4 C23 1.3900 .
N4 C27 1.3900 .
N4 H4A 0.8600 .
C23 C24 1.3900 .
C23 H23 0.9300 .
C24 C25 1.3900 .
C24 H24 0.9300 .
C25 C26 1.3900 .
C26 C27 1.3900 .
C26 H26 0.9300 .
C27 H27 0.9300 .
N1 H1A 1.0683 .
N2 H2A 0.9941 .
O1W H1WA 0.8541 .
O1W H1WB 0.8575 .
O2W H2WB 0.8525 .
O2W H2WA 0.8531 .
O3W H3WA 1.0947 .
O3W H3WB 1.0595 .
O4W H4WA 0.8950 .
O4W H4WB 0.9285 .
O5W H5WA 0.9284 .
O5W H5WB 0.7762 .
